data_4024711
loop_
_publ_author_name
'Tamas Benkovics'
'Juana Du'
'Ilia A. Guzei'
'Tehshik P. Yoon'

_publ_contact_author_address
;
Department of Chemistry
University of Wisconsin-Madison
1101 University Ave
Madison, WI  53706
USA
;
_publ_contact_author_email iguzei@chem.wisc.edu
_publ_contact_author_fax 608-262-0381
_publ_contact_author_name
;
Guzei, Ilia A. 
;
_publ_contact_author_phone 608-263-4694
_publ_section_title
;
Anionic Halocuprate(II) Complexes as Catalysts for the Oxaziridine-Mediated
Aminohydroxylation of Olefins
;
_journal_name_full 'Journal of Organic Chemistry'
_journal_page_first 5545
_journal_page_last 5552
_journal_paper_doi 10.1021/jo900902k
_journal_volume 74
_journal_year 2009
_chemical_formula_moiety 'C27 H39 N2, C H Cl3, 0.5(Cl6 Cu2)'
_chemical_formula_sum 'C28 H40 Cl6 Cu N2'
_chemical_formula_weight 680.86
_space_group_IT_number 14
_symmetry_cell_setting monoclinic
_symmetry_Int_Tables_number 14
_symmetry_space_group_name_Hall '-P 2yn'
_symmetry_space_group_name_H-M 'P 1 21/n 1'
_atom_sites_solution_hydrogens geom
_atom_sites_solution_primary direct
_atom_sites_solution_secondary difmap
_audit_creation_method
;
manual editing of the CIF file 
created by SHELXTL Ver. 6.10
and processed with modiCIfer-09152005. 
;
_audit_update_record
;
2007-11-21 # Formatted by publCIF
;
_cell_angle_alpha 90.00
_cell_angle_beta 90.471(3)
_cell_angle_gamma 90.00
_cell_formula_units_Z 4
_cell_length_a 14.130(3)
_cell_length_b 10.583(2)
_cell_length_c 21.383(4)
_cell_measurement_reflns_used 6477
_cell_measurement_temperature 100(2)
_cell_measurement_theta_max 27.1731
_cell_measurement_theta_min 2.1473
_cell_volume 3197.3(11)
_computing_cell_refinement 'SAINT Ver. 6.22  (Bruker-AXS, 2003)'
_computing_data_collection 'SMART Ver. 5.622 (Bruker-AXS, 2003)'
_computing_data_reduction 'SAINT Ver. 6.22'
_computing_molecular_graphics 'SHELXTL Ver. 6.10'
_computing_publication_material 'SHELXTL Ver. 6.10'
_computing_structure_refinement 'SHELXTL Ver. 6.10'
_computing_structure_solution 'SHELXTL Ver. 6.10 (Bruker-AXS, 2003)'
_diffrn_ambient_temperature 100(2)
_diffrn_measured_fraction_theta_full 0.984
_diffrn_measured_fraction_theta_max 0.984
_diffrn_measurement_device_type 'Bruker CCD-1000 area detector'
_diffrn_measurement_method '0.30\% \w scans'
_diffrn_radiation_monochromator graphite
_diffrn_radiation_source 'fine-focus sealed tube'
_diffrn_radiation_type Mo-K\a
_diffrn_radiation_wavelength 0.71073
_diffrn_reflns_av_R_equivalents 0.0778
_diffrn_reflns_av_sigmaI/netI 0.0714
_diffrn_reflns_limit_h_max 19
_diffrn_reflns_limit_h_min -19
_diffrn_reflns_limit_k_max 14
_diffrn_reflns_limit_k_min -14
_diffrn_reflns_limit_l_max 29
_diffrn_reflns_limit_l_min -30
_diffrn_reflns_number 45693
_diffrn_reflns_theta_full 30.05
_diffrn_reflns_theta_max 30.05
_diffrn_reflns_theta_min 1.73
_diffrn_standards_number 0
_exptl_absorpt_coefficient_mu 1.205
_exptl_absorpt_correction_T_max 0.8689
_exptl_absorpt_correction_T_min 0.6071
_exptl_absorpt_correction_type multi-scan
_exptl_absorpt_process_details
;
SADABS  (Bruker-AXS, 2003)
;
_exptl_crystal_colour orange
_exptl_crystal_density_diffrn 1.414
_exptl_crystal_density_method 'not measured'
_exptl_crystal_description plate
_exptl_crystal_F_000 1412
_exptl_crystal_size_max 0.46
_exptl_crystal_size_mid 0.15
_exptl_crystal_size_min 0.12
_refine_diff_density_max 0.615
_refine_diff_density_min -0.458
_refine_diff_density_rms 0.124
_refine_ls_extinction_method none
_refine_ls_goodness_of_fit_ref 1.050
_refine_ls_hydrogen_treatment constr
_refine_ls_matrix_type full
_refine_ls_number_parameters 352
_refine_ls_number_reflns 9194
_refine_ls_number_restraints 3
_refine_ls_restrained_S_all 1.050
_refine_ls_R_factor_all 0.0976
_refine_ls_R_factor_gt 0.0446
_refine_ls_shift/su_max 0.001
_refine_ls_shift/su_mean 0.000
_refine_ls_structure_factor_coef Fsqd
_refine_ls_weighting_details 'calc w=1/[\s^2^(Fo^2^)+(0.0613P)^2^+0.7336P] where P=(Fo^2^+2Fc^2^)/3'
_refine_ls_weighting_scheme calc
_refine_ls_wR_factor_gt 0.0994
_refine_ls_wR_factor_ref 0.1311
_reflns_number_gt 5830
_reflns_number_total 9194
_reflns_threshold_expression I>2\s(I)
_cod_data_source_file jo900902k_si_003.cif
_cod_data_source_block yoon05
_cod_original_sg_symbol_Hall '-P 2yn      '
_cod_original_sg_symbol_H-M 'P 1 21/n 1  '
_cod_database_code 4024711

loop_
_symmetry_equiv_pos_as_xyz
'x, y, z'
'-x+1/2, y+1/2, -z+1/2'
'-x, -y, -z'
'x-1/2, -y-1/2, z-1/2'

loop_
_atom_site_label
_atom_site_type_symbol
_atom_site_fract_x
_atom_site_fract_y
_atom_site_fract_z
_atom_site_U_iso_or_equiv
_atom_site_adp_type
_atom_site_occupancy
_atom_site_symmetry_multiplicity
_atom_site_calc_flag
_atom_site_refinement_flags
_atom_site_disorder_assembly
_atom_site_disorder_group
Cu1 Cu 0.06511(2) 0.87731(3) 0.025244(16) 0.01521(10) Uani 1 1 d . . .
Cl1 Cl 0.21251(5) 0.82553(7) 0.00713(3) 0.02280(16) Uani 1 1 d . . .
Cl2 Cl 0.02784(5) 0.71926(7) 0.08810(4) 0.02916(19) Uani 1 1 d . . .
Cl3 Cl -0.08126(5) 0.90516(6) -0.01963(3) 0.02026(16) Uani 1 1 d . . .
N1 N 0.27036(15) 0.4176(2) -0.04015(10) 0.0114(4) Uani 1 1 d . . .
N2 N 0.28018(15) 0.3959(2) 0.06221(10) 0.0119(4) Uani 1 1 d . . .
C1 C 0.29905(18) 0.4063(3) -0.10492(12) 0.0121(5) Uani 1 1 d . . .
C2 C 0.29406(19) 0.2875(3) -0.13274(13) 0.0141(5) Uani 1 1 d . . .
C3 C 0.3212(2) 0.2796(3) -0.19537(13) 0.0176(6) Uani 1 1 d . . .
H3 H 0.3186 0.2004 -0.2163 0.021 Uiso 1 1 calc R . .
C4 C 0.3518(2) 0.3852(3) -0.22717(13) 0.0176(6) Uani 1 1 d . . .
H4 H 0.3704 0.3777 -0.2696 0.021 Uiso 1 1 calc R . .
C5 C 0.3557(2) 0.5019(3) -0.19819(13) 0.0158(6) Uani 1 1 d . . .
H5 H 0.3769 0.5736 -0.2209 0.019 Uiso 1 1 calc R . .
C6 C 0.32884(18) 0.5152(2) -0.13606(13) 0.0126(5) Uani 1 1 d . . .
C7 C 0.2643(2) 0.1699(3) -0.09710(13) 0.0174(6) Uani 1 1 d . . .
H7 H 0.2294 0.1977 -0.0590 0.021 Uiso 1 1 calc R . .
C8 C 0.3528(2) 0.0971(3) -0.07536(15) 0.0263(7) Uani 1 1 d . . .
H8A H 0.3876 0.0669 -0.1119 0.039 Uiso 1 1 calc R . .
H8B H 0.3337 0.0248 -0.0498 0.039 Uiso 1 1 calc R . .
H8C H 0.3936 0.1531 -0.0505 0.039 Uiso 1 1 calc R . .
C9 C 0.1987(2) 0.0836(3) -0.13522(14) 0.0238(7) Uani 1 1 d . . .
H9A H 0.1422 0.1310 -0.1481 0.036 Uiso 1 1 calc R . .
H9B H 0.1799 0.0113 -0.1096 0.036 Uiso 1 1 calc R . .
H9C H 0.2320 0.0534 -0.1724 0.036 Uiso 1 1 calc R . .
C10 C 0.33510(19) 0.6416(3) -0.10257(13) 0.0152(6) Uani 1 1 d . . .
H10 H 0.2815 0.6461 -0.0724 0.018 Uiso 1 1 calc R . .
C11 C 0.3264(2) 0.7549(3) -0.14701(14) 0.0233(7) Uani 1 1 d . . .
H11A H 0.3839 0.7616 -0.1722 0.035 Uiso 1 1 calc R . .
H11B H 0.3183 0.8325 -0.1226 0.035 Uiso 1 1 calc R . .
H11C H 0.2715 0.7432 -0.1747 0.035 Uiso 1 1 calc R . .
C12 C 0.4278(2) 0.6527(3) -0.06498(14) 0.0203(6) Uani 1 1 d . . .
H12A H 0.4314 0.5842 -0.0342 0.030 Uiso 1 1 calc R . .
H12B H 0.4296 0.7343 -0.0433 0.030 Uiso 1 1 calc R . .
H12C H 0.4817 0.6468 -0.0934 0.030 Uiso 1 1 calc R . .
C13 C 0.17298(18) 0.4471(3) -0.01929(13) 0.0165(6) Uani 1 1 d . . .
H13A H 0.1263 0.3886 -0.0384 0.020 Uiso 1 1 calc R . .
H13B H 0.1554 0.5351 -0.0299 0.020 Uiso 1 1 calc R . .
C14 C 0.17927(18) 0.4282(3) 0.05191(13) 0.0149(5) Uani 1 1 d . . .
H14A H 0.1620 0.5065 0.0744 0.018 Uiso 1 1 calc R . .
H14B H 0.1374 0.3587 0.0657 0.018 Uiso 1 1 calc R . .
C15 C 0.32370(18) 0.3904(2) 0.00858(12) 0.0114(5) Uani 1 1 d . . .
H15 H 0.3886 0.3685 0.0051 0.014 Uiso 1 1 calc R . .
C16 C 0.32452(18) 0.3818(3) 0.12297(12) 0.0126(5) Uani 1 1 d . . .
C17 C 0.33554(19) 0.2604(3) 0.14758(12) 0.0139(5) Uani 1 1 d . . .
C18 C 0.38023(19) 0.2513(3) 0.20595(13) 0.0160(6) Uani 1 1 d . . .
H18 H 0.3899 0.1703 0.2240 0.019 Uiso 1 1 calc R . .
C19 C 0.4107(2) 0.3575(3) 0.23799(13) 0.0176(6) Uani 1 1 d . . .
H19 H 0.4399 0.3491 0.2779 0.021 Uiso 1 1 calc R . .
C20 C 0.39843(19) 0.4761(3) 0.21175(13) 0.0162(6) Uani 1 1 d . . .
H20 H 0.4200 0.5485 0.2339 0.019 Uiso 1 1 calc R . .
C21 C 0.35509(19) 0.4914(2) 0.15354(12) 0.0126(5) Uani 1 1 d . . .
C22 C 0.3022(2) 0.1420(3) 0.11467(13) 0.0166(6) Uani 1 1 d . . .
H22 H 0.2717 0.1678 0.0743 0.020 Uiso 1 1 calc R . .
C23 C 0.3851(2) 0.0544(3) 0.09929(15) 0.0240(7) Uani 1 1 d . . .
H23A H 0.4310 0.1001 0.0737 0.036 Uiso 1 1 calc R . .
H23B H 0.3616 -0.0192 0.0761 0.036 Uiso 1 1 calc R . .
H23C H 0.4157 0.0264 0.1382 0.036 Uiso 1 1 calc R . .
C24 C 0.2280(2) 0.0732(3) 0.15351(14) 0.0208(6) Uani 1 1 d . . .
H24A H 0.2556 0.0497 0.1941 0.031 Uiso 1 1 calc R . .
H24B H 0.2073 -0.0031 0.1314 0.031 Uiso 1 1 calc R . .
H24C H 0.1736 0.1290 0.1600 0.031 Uiso 1 1 calc R . .
C25 C 0.34269(19) 0.6226(2) 0.12603(13) 0.0150(5) Uani 1 1 d . . .
H25 H 0.3122 0.6132 0.0839 0.018 Uiso 1 1 calc R . .
C26 C 0.4386(2) 0.6876(3) 0.11705(15) 0.0229(7) Uani 1 1 d . . .
H26A H 0.4677 0.7041 0.1580 0.034 Uiso 1 1 calc R . .
H26B H 0.4293 0.7676 0.0948 0.034 Uiso 1 1 calc R . .
H26C H 0.4801 0.6325 0.0926 0.034 Uiso 1 1 calc R . .
C27 C 0.2773(2) 0.7030(3) 0.16646(14) 0.0202(6) Uani 1 1 d . . .
H27A H 0.2149 0.6629 0.1686 0.030 Uiso 1 1 calc R . .
H27B H 0.2710 0.7874 0.1480 0.030 Uiso 1 1 calc R . .
H27C H 0.3042 0.7102 0.2087 0.030 Uiso 1 1 calc R . .
C28 C 0.0114(2) 0.5449(3) -0.17562(14) 0.0213(6) Uani 1 1 d D . .
H28 H -0.0116 0.4818 -0.1445 0.032 Uiso 0.92(2) 1 calc PR A 1
H28A H -0.0316 0.4618 -0.1644 0.032 Uiso 0.08(2) 1 d PR A 2
Cl4 Cl 0.0953(2) 0.4694(2) -0.2227(2) 0.0326(5) Uani 0.92(2) 1 d PD A 1
Cl5 Cl 0.0644(3) 0.6702(3) -0.13383(12) 0.0298(4) Uani 0.92(2) 1 d PD A 1
Cl6 Cl -0.0874(3) 0.59874(18) -0.2188(2) 0.0323(6) Uani 0.92(2) 1 d PD A 1
Cl4A Cl 0.080(2) 0.478(3) -0.2350(13) 0.0326(5) Uani 0.08(2) 1 d PD A 2
Cl5A Cl 0.047(3) 0.6853(19) -0.1381(16) 0.0298(4) Uani 0.08(2) 1 d PD A 2
Cl6A Cl -0.069(2) 0.603(2) -0.2324(14) 0.0323(6) Uani 0.08(2) 1 d PD A 2

loop_
_atom_site_aniso_label
_atom_site_aniso_U_11
_atom_site_aniso_U_22
_atom_site_aniso_U_33
_atom_site_aniso_U_23
_atom_site_aniso_U_13
_atom_site_aniso_U_12
Cu1 0.01508(17) 0.01144(17) 0.01911(19) 0.00212(13) -0.00106(13) -0.00003(13)
Cl1 0.0195(3) 0.0217(4) 0.0273(4) 0.0007(3) 0.0041(3) 0.0059(3)
Cl2 0.0238(4) 0.0232(4) 0.0404(5) 0.0178(3) -0.0063(3) -0.0057(3)
Cl3 0.0178(3) 0.0131(3) 0.0298(4) 0.0029(3) -0.0056(3) -0.0019(3)
N1 0.0131(11) 0.0092(10) 0.0119(11) -0.0009(8) -0.0010(8) 0.0007(8)
N2 0.0111(10) 0.0109(11) 0.0136(11) 0.0012(8) 0.0005(8) 0.0018(8)
C1 0.0122(12) 0.0145(13) 0.0095(13) 0.0009(10) -0.0011(10) 0.0011(10)
C2 0.0146(13) 0.0112(12) 0.0164(14) 0.0007(10) -0.0015(10) -0.0005(10)
C3 0.0231(15) 0.0142(13) 0.0155(14) -0.0019(11) -0.0006(11) 0.0011(11)
C4 0.0216(14) 0.0223(15) 0.0088(13) -0.0014(11) -0.0004(11) 0.0014(12)
C5 0.0180(14) 0.0128(13) 0.0166(14) 0.0026(10) -0.0004(11) 0.0001(11)
C6 0.0109(12) 0.0106(12) 0.0162(14) 0.0005(10) -0.0021(10) 0.0019(10)
C7 0.0261(15) 0.0127(13) 0.0134(14) -0.0020(11) -0.0002(11) -0.0031(12)
C8 0.0366(18) 0.0157(15) 0.0265(17) 0.0053(12) -0.0051(14) -0.0051(13)
C9 0.0284(16) 0.0199(15) 0.0230(16) -0.0010(12) 0.0013(13) -0.0067(13)
C10 0.0160(13) 0.0132(13) 0.0163(14) 0.0005(10) 0.0022(11) -0.0007(10)
C11 0.0328(17) 0.0143(14) 0.0229(16) -0.0001(12) -0.0016(13) 0.0023(13)
C12 0.0197(14) 0.0165(14) 0.0247(16) -0.0028(12) -0.0018(12) -0.0038(12)
C13 0.0102(12) 0.0225(15) 0.0170(14) 0.0002(11) -0.0007(10) 0.0024(11)
C14 0.0109(12) 0.0185(14) 0.0152(14) 0.0007(11) -0.0001(10) 0.0017(11)
C15 0.0126(12) 0.0089(12) 0.0126(13) -0.0008(10) -0.0009(10) -0.0014(10)
C16 0.0105(12) 0.0176(13) 0.0097(12) 0.0025(10) 0.0020(9) 0.0010(10)
C17 0.0162(13) 0.0125(13) 0.0132(13) 0.0014(10) 0.0030(10) 0.0020(10)
C18 0.0198(14) 0.0153(14) 0.0129(13) 0.0035(11) 0.0024(11) 0.0008(11)
C19 0.0207(14) 0.0202(15) 0.0119(13) 0.0026(11) -0.0024(11) 0.0005(12)
C20 0.0173(13) 0.0171(14) 0.0143(14) -0.0024(11) 0.0000(11) -0.0025(11)
C21 0.0129(13) 0.0138(13) 0.0112(13) 0.0005(10) 0.0033(10) 0.0023(10)
C22 0.0224(14) 0.0121(13) 0.0152(14) 0.0019(10) -0.0024(11) -0.0011(11)
C23 0.0306(17) 0.0170(15) 0.0245(17) -0.0034(12) 0.0009(13) 0.0017(13)
C24 0.0247(15) 0.0158(14) 0.0220(16) 0.0009(12) -0.0007(12) -0.0034(12)
C25 0.0166(13) 0.0120(13) 0.0162(14) -0.0007(10) -0.0005(10) 0.0002(11)
C26 0.0232(15) 0.0162(15) 0.0294(17) 0.0068(12) 0.0024(13) -0.0016(12)
C27 0.0225(15) 0.0162(14) 0.0218(16) -0.0027(12) -0.0003(12) 0.0042(12)
C28 0.0233(15) 0.0191(15) 0.0216(16) 0.0019(12) 0.0015(12) 0.0014(12)
Cl4 0.0299(8) 0.0275(6) 0.0405(10) 0.0010(6) 0.0119(8) 0.0044(5)
Cl5 0.0355(10) 0.0254(6) 0.0283(6) 0.0018(5) -0.0092(5) -0.0018(6)
Cl6 0.0314(8) 0.0306(5) 0.0346(11) -0.0031(6) -0.0110(9) 0.0088(6)
Cl4A 0.0299(8) 0.0275(6) 0.0405(10) 0.0010(6) 0.0119(8) 0.0044(5)
Cl5A 0.0355(10) 0.0254(6) 0.0283(6) 0.0018(5) -0.0092(5) -0.0018(6)
Cl6A 0.0314(8) 0.0306(5) 0.0346(11) -0.0031(6) -0.0110(9) 0.0088(6)

loop_
_atom_type_symbol
_atom_type_description
_atom_type_scat_dispersion_real
_atom_type_scat_dispersion_imag
_atom_type_scat_source
C C 0.0033 0.0016 'International Tables Vol C Tables 4.2.6.8 and 6.1.1.4'
H H 0.0000 0.0000 'International Tables Vol C Tables 4.2.6.8 and 6.1.1.4'
N N 0.0061 0.0033 'International Tables Vol C Tables 4.2.6.8 and 6.1.1.4'
Cl Cl 0.1484 0.1585 'International Tables Vol C Tables 4.2.6.8 and 6.1.1.4'
Cu Cu 0.3201 1.2651 'International Tables Vol C Tables 4.2.6.8 and 6.1.1.4'

loop_
_geom_angle_atom_site_label_1
_geom_angle_atom_site_label_2
_geom_angle_atom_site_label_3
_geom_angle
_geom_angle_site_symmetry_1
_geom_angle_site_symmetry_3
_geom_angle_publ_flag
Cl1 Cu1 Cl2 98.61(3) . . yes
Cl1 Cu1 Cl3 144.49(3) . . yes
Cl2 Cu1 Cl3 97.65(3) . . yes
Cl1 Cu1 Cl3 98.34(3) . 3_575 yes
Cl2 Cu1 Cl3 143.80(3) . 3_575 yes
Cl3 Cu1 Cl3 86.53(3) . 3_575 yes
Cu1 Cl3 Cu1 93.47(3) . 3_575 ?
C15 N1 C1 125.2(2) . . ?
C15 N1 C13 109.6(2) . . ?
C1 N1 C13 124.9(2) . . ?
C15 N2 C16 125.5(2) . . ?
C15 N2 C14 109.8(2) . . ?
C16 N2 C14 124.5(2) . . ?
C2 C1 C6 123.7(2) . . ?
C2 C1 N1 117.9(2) . . ?
C6 C1 N1 118.3(2) . . ?
C1 C2 C3 116.7(2) . . ?
C1 C2 C7 122.6(2) . . ?
C3 C2 C7 120.7(2) . . ?
C4 C3 C2 120.9(3) . . ?
C4 C3 H3 119.6 . . ?
C2 C3 H3 119.6 . . ?
C3 C4 C5 121.0(3) . . ?
C3 C4 H4 119.5 . . ?
C5 C4 H4 119.5 . . ?
C4 C5 C6 120.5(3) . . ?
C4 C5 H5 119.8 . . ?
C6 C5 H5 119.8 . . ?
C5 C6 C1 117.2(2) . . ?
C5 C6 C10 121.5(2) . . ?
C1 C6 C10 121.2(2) . . ?
C2 C7 C9 112.9(2) . . ?
C2 C7 C8 109.5(2) . . ?
C9 C7 C8 110.5(2) . . ?
C2 C7 H7 107.9 . . ?
C9 C7 H7 107.9 . . ?
C8 C7 H7 107.9 . . ?
C7 C8 H8A 109.5 . . ?
C7 C8 H8B 109.5 . . ?
H8A C8 H8B 109.5 . . ?
C7 C8 H8C 109.5 . . ?
H8A C8 H8C 109.5 . . ?
H8B C8 H8C 109.5 . . ?
C7 C9 H9A 109.5 . . ?
C7 C9 H9B 109.5 . . ?
H9A C9 H9B 109.5 . . ?
C7 C9 H9C 109.5 . . ?
H9A C9 H9C 109.5 . . ?
H9B C9 H9C 109.5 . . ?
C6 C10 C11 113.1(2) . . ?
C6 C10 C12 111.1(2) . . ?
C11 C10 C12 109.1(2) . . ?
C6 C10 H10 107.8 . . ?
C11 C10 H10 107.8 . . ?
C12 C10 H10 107.8 . . ?
C10 C11 H11A 109.5 . . ?
C10 C11 H11B 109.5 . . ?
H11A C11 H11B 109.5 . . ?
C10 C11 H11C 109.5 . . ?
H11A C11 H11C 109.5 . . ?
H11B C11 H11C 109.5 . . ?
C10 C12 H12A 109.5 . . ?
C10 C12 H12B 109.5 . . ?
H12A C12 H12B 109.5 . . ?
C10 C12 H12C 109.5 . . ?
H12A C12 H12C 109.5 . . ?
H12B C12 H12C 109.5 . . ?
N1 C13 C14 103.0(2) . . ?
N1 C13 H13A 111.2 . . ?
C14 C13 H13A 111.2 . . ?
N1 C13 H13B 111.2 . . ?
C14 C13 H13B 111.2 . . ?
H13A C13 H13B 109.1 . . ?
N2 C14 C13 103.0(2) . . ?
N2 C14 H14A 111.2 . . ?
C13 C14 H14A 111.2 . . ?
N2 C14 H14B 111.2 . . ?
C13 C14 H14B 111.2 . . ?
H14A C14 H14B 109.1 . . ?
N2 C15 N1 114.5(2) . . ?
N2 C15 H15 122.7 . . ?
N1 C15 H15 122.7 . . ?
C17 C16 C21 123.6(2) . . ?
C17 C16 N2 118.7(2) . . ?
C21 C16 N2 117.7(2) . . ?
C16 C17 C18 116.6(2) . . ?
C16 C17 C22 123.7(2) . . ?
C18 C17 C22 119.7(2) . . ?
C19 C18 C17 121.5(3) . . ?
C19 C18 H18 119.2 . . ?
C17 C18 H18 119.2 . . ?
C18 C19 C20 119.9(3) . . ?
C18 C19 H19 120.0 . . ?
C20 C19 H19 120.0 . . ?
C19 C20 C21 121.3(3) . . ?
C19 C20 H20 119.4 . . ?
C21 C20 H20 119.4 . . ?
C20 C21 C16 117.0(2) . . ?
C20 C21 C25 120.1(2) . . ?
C16 C21 C25 122.9(2) . . ?
C17 C22 C24 110.7(2) . . ?
C17 C22 C23 111.5(2) . . ?
C24 C22 C23 111.0(2) . . ?
C17 C22 H22 107.8 . . ?
C24 C22 H22 107.8 . . ?
C23 C22 H22 107.8 . . ?
C22 C23 H23A 109.5 . . ?
C22 C23 H23B 109.5 . . ?
H23A C23 H23B 109.5 . . ?
C22 C23 H23C 109.5 . . ?
H23A C23 H23C 109.5 . . ?
H23B C23 H23C 109.5 . . ?
C22 C24 H24A 109.5 . . ?
C22 C24 H24B 109.5 . . ?
H24A C24 H24B 109.5 . . ?
C22 C24 H24C 109.5 . . ?
H24A C24 H24C 109.5 . . ?
H24B C24 H24C 109.5 . . ?
C21 C25 C27 111.0(2) . . ?
C21 C25 C26 111.1(2) . . ?
C27 C25 C26 111.1(2) . . ?
C21 C25 H25 107.8 . . ?
C27 C25 H25 107.8 . . ?
C26 C25 H25 107.8 . . ?
C25 C26 H26A 109.5 . . ?
C25 C26 H26B 109.5 . . ?
H26A C26 H26B 109.5 . . ?
C25 C26 H26C 109.5 . . ?
H26A C26 H26C 109.5 . . ?
H26B C26 H26C 109.5 . . ?
C25 C27 H27A 109.5 . . ?
C25 C27 H27B 109.5 . . ?
H27A C27 H27B 109.5 . . ?
C25 C27 H27C 109.5 . . ?
H27A C27 H27C 109.5 . . ?
H27B C27 H27C 109.5 . . ?
Cl5A C28 Cl4 116.8(13) . . ?
Cl5A C28 Cl4A 120.5(17) . . ?
Cl4 C28 Cl4A 11.4(12) . . ?
Cl5A C28 Cl5 9.8(11) . . ?
Cl4 C28 Cl5 110.4(3) . . ?
Cl4A C28 Cl5 115.6(12) . . ?
Cl5A C28 Cl6A 101.7(15) . . ?
Cl4 C28 Cl6A 101.3(15) . . ?
Cl4A C28 Cl6A 90(2) . . ?
Cl5 C28 Cl6A 110.8(9) . . ?
Cl5A C28 Cl6 101.0(12) . . ?
Cl4 C28 Cl6 112.5(4) . . ?
Cl4A C28 Cl6 101.2(15) . . ?
Cl5 C28 Cl6 110.7(2) . . ?
Cl6A C28 Cl6 13.0(13) . . ?
Cl5A C28 H28 110.7 . . ?
Cl4 C28 H28 107.7 . . ?
Cl4A C28 H28 113.6 . . ?
Cl5 C28 H28 107.7 . . ?
Cl6A C28 H28 118.8 . . ?
Cl6 C28 H28 107.7 . . ?
Cl5A C28 H28A 137.3 . . ?
Cl4 C28 H28A 98.0 . . ?
Cl4A C28 H28A 98.5 . . ?
Cl5 C28 H28A 136.6 . . ?
Cl6A C28 H28A 94.3 . . ?
Cl6 C28 H28A 86.3 . . ?
H28 C28 H28A 30.1 . . ?
C28 Cl5A Cl6A 39.2(7) . . ?
C28 Cl6A Cl5A 39.2(7) . . ?

loop_
_geom_bond_atom_site_label_1
_geom_bond_atom_site_label_2
_geom_bond_distance
_geom_bond_site_symmetry_2
_geom_bond_publ_flag
Cu1 Cl1 2.1913(9) . yes
Cu1 Cl2 2.2120(8) . yes
Cu1 Cl3 2.2918(8) . yes
Cu1 Cl3 2.3165(9) 3_575 yes
Cl3 Cu1 2.3165(9) 3_575 yes
N1 C15 1.313(3) . ?
N1 C1 1.451(3) . ?
N1 C13 1.483(3) . ?
N2 C15 1.307(3) . ?
N2 C16 1.445(3) . ?
N2 C14 1.481(3) . ?
C1 C2 1.393(4) . ?
C1 C6 1.397(4) . ?
C2 C3 1.399(4) . ?
C2 C7 1.520(4) . ?
C3 C4 1.380(4) . ?
C3 H3 0.9500 . ?
C4 C5 1.382(4) . ?
C4 H4 0.9500 . ?
C5 C6 1.392(4) . ?
C5 H5 0.9500 . ?
C6 C10 1.519(4) . ?
C7 C9 1.531(4) . ?
C7 C8 1.538(4) . ?
C7 H7 1.0000 . ?
C8 H8A 0.9800 . ?
C8 H8B 0.9800 . ?
C8 H8C 0.9800 . ?
C9 H9A 0.9800 . ?
C9 H9B 0.9800 . ?
C9 H9C 0.9800 . ?
C10 C11 1.535(4) . ?
C10 C12 1.536(4) . ?
C10 H10 1.0000 . ?
C11 H11A 0.9800 . ?
C11 H11B 0.9800 . ?
C11 H11C 0.9800 . ?
C12 H12A 0.9800 . ?
C12 H12B 0.9800 . ?
C12 H12C 0.9800 . ?
C13 C14 1.537(4) . ?
C13 H13A 0.9900 . ?
C13 H13B 0.9900 . ?
C14 H14A 0.9900 . ?
C14 H14B 0.9900 . ?
C15 H15 0.9500 . ?
C16 C17 1.397(4) . ?
C16 C21 1.398(4) . ?
C17 C18 1.398(4) . ?
C17 C22 1.511(4) . ?
C18 C19 1.383(4) . ?
C18 H18 0.9500 . ?
C19 C20 1.386(4) . ?
C19 H19 0.9500 . ?
C20 C21 1.392(4) . ?
C20 H20 0.9500 . ?
C21 C25 1.517(4) . ?
C22 C24 1.527(4) . ?
C22 C23 1.530(4) . ?
C22 H22 1.0000 . ?
C23 H23A 0.9800 . ?
C23 H23B 0.9800 . ?
C23 H23C 0.9800 . ?
C24 H24A 0.9800 . ?
C24 H24B 0.9800 . ?
C24 H24C 0.9800 . ?
C25 C27 1.529(4) . ?
C25 C26 1.533(4) . ?
C25 H25 1.0000 . ?
C26 H26A 0.9800 . ?
C26 H26B 0.9800 . ?
C26 H26C 0.9800 . ?
C27 H27A 0.9800 . ?
C27 H27B 0.9800 . ?
C27 H27C 0.9800 . ?
C28 Cl5A 1.762(3) . ?
C28 Cl4 1.754(3) . ?
C28 Cl4A 1.755(3) . ?
C28 Cl5 1.762(3) . ?
C28 Cl6A 1.763(3) . ?
C28 Cl6 1.763(3) . ?
C28 H28 1.0000 . ?
C28 H28A 1.0968 . ?
Cl5A Cl6A 2.73(3) . ?

loop_
_geom_torsion_atom_site_label_1
_geom_torsion_atom_site_label_2
_geom_torsion_atom_site_label_3
_geom_torsion_atom_site_label_4
_geom_torsion
_geom_torsion_site_symmetry_1
_geom_torsion_site_symmetry_2
_geom_torsion_site_symmetry_3
_geom_torsion_site_symmetry_4
_geom_torsion_publ_flag
Cl1 Cu1 Cl3 Cu1 -99.51(5) . . . 3_575 ?
Cl2 Cu1 Cl3 Cu1 143.86(3) . . . 3_575 ?
Cl3 Cu1 Cl3 Cu1 0.0 3_575 . . 3_575 ?
C15 N1 C1 C2 81.9(3) . . . . ?
C13 N1 C1 C2 -90.5(3) . . . . ?
C15 N1 C1 C6 -99.0(3) . . . . ?
C13 N1 C1 C6 88.6(3) . . . . ?
C6 C1 C2 C3 0.3(4) . . . . ?
N1 C1 C2 C3 179.4(2) . . . . ?
C6 C1 C2 C7 178.0(2) . . . . ?
N1 C1 C2 C7 -2.9(4) . . . . ?
C1 C2 C3 C4 0.3(4) . . . . ?
C7 C2 C3 C4 -177.5(3) . . . . ?
C2 C3 C4 C5 -0.5(4) . . . . ?
C3 C4 C5 C6 0.0(4) . . . . ?
C4 C5 C6 C1 0.5(4) . . . . ?
C4 C5 C6 C10 178.3(2) . . . . ?
C2 C1 C6 C5 -0.7(4) . . . . ?
N1 C1 C6 C5 -179.8(2) . . . . ?
C2 C1 C6 C10 -178.4(2) . . . . ?
N1 C1 C6 C10 2.5(4) . . . . ?
C1 C2 C7 C9 138.8(3) . . . . ?
C3 C2 C7 C9 -43.5(4) . . . . ?
C1 C2 C7 C8 -97.6(3) . . . . ?
C3 C2 C7 C8 80.0(3) . . . . ?
C5 C6 C10 C11 27.3(4) . . . . ?
C1 C6 C10 C11 -155.1(2) . . . . ?
C5 C6 C10 C12 -95.8(3) . . . . ?
C1 C6 C10 C12 81.8(3) . . . . ?
C15 N1 C13 C14 -1.4(3) . . . . ?
C1 N1 C13 C14 172.0(2) . . . . ?
C15 N2 C14 C13 -2.6(3) . . . . ?
C16 N2 C14 C13 173.3(2) . . . . ?
N1 C13 C14 N2 2.3(3) . . . . ?
C16 N2 C15 N1 -174.0(2) . . . . ?
C14 N2 C15 N1 1.9(3) . . . . ?
C1 N1 C15 N2 -173.6(2) . . . . ?
C13 N1 C15 N2 -0.2(3) . . . . ?
C15 N2 C16 C17 -86.7(3) . . . . ?
C14 N2 C16 C17 98.0(3) . . . . ?
C15 N2 C16 C21 92.6(3) . . . . ?
C14 N2 C16 C21 -82.8(3) . . . . ?
C21 C16 C17 C18 -0.3(4) . . . . ?
N2 C16 C17 C18 178.9(2) . . . . ?
C21 C16 C17 C22 179.8(3) . . . . ?
N2 C16 C17 C22 -1.0(4) . . . . ?
C16 C17 C18 C19 0.9(4) . . . . ?
C22 C17 C18 C19 -179.2(3) . . . . ?
C17 C18 C19 C20 -1.0(4) . . . . ?
C18 C19 C20 C21 0.5(4) . . . . ?
C19 C20 C21 C16 0.1(4) . . . . ?
C19 C20 C21 C25 180.0(2) . . . . ?
C17 C16 C21 C20 -0.2(4) . . . . ?
N2 C16 C21 C20 -179.4(2) . . . . ?
C17 C16 C21 C25 179.9(2) . . . . ?
N2 C16 C21 C25 0.7(4) . . . . ?
C16 C17 C22 C24 -118.5(3) . . . . ?
C18 C17 C22 C24 61.6(3) . . . . ?
C16 C17 C22 C23 117.4(3) . . . . ?
C18 C17 C22 C23 -62.6(3) . . . . ?
C20 C21 C25 C27 -63.7(3) . . . . ?
C16 C21 C25 C27 116.2(3) . . . . ?
C20 C21 C25 C26 60.4(3) . . . . ?
C16 C21 C25 C26 -119.7(3) . . . . ?
Cl4 C28 Cl5A Cl6A 109(2) . . . . ?
Cl4A C28 Cl5A Cl6A 97(3) . . . . ?
Cl5 C28 Cl5A Cl6A 159(8) . . . . ?
Cl6 C28 Cl5A Cl6A -13.2(13) . . . . ?
Cl4 C28 Cl6A Cl5A -120.8(13) . . . . ?
Cl4A C28 Cl6A Cl5A -121.2(16) . . . . ?
Cl5 C28 Cl6A Cl5A -3.7(14) . . . . ?
Cl6 C28 Cl6A Cl5A 89(4) . . . . ?
